data_7120438
loop_
_publ_author_name
'Matsuo, Kyohei'
'Yasuda, Takuma'

_publ_section_title
;
 Enhancing thermally activated delayed fluorescence characteristics by
 intramolecular B--N coordination in a phenylpyridine-containing
 donor--acceptor \p-system
;
_journal_name_full 'Chem. Commun.'
_journal_paper_doi 10.1039/C7CC04875K
_journal_year 2017
_chemical_formula_moiety 'C50 H37 B N2, 2(C2 H3 N)'
_chemical_formula_sum 'C54 H43 B N4'
_chemical_formula_weight 758.73
_chemical_name_systematic
;
 ?
;
_space_group_crystal_system monoclinic
_space_group_IT_number 4
_space_group_name_Hall 'P 2yb'
_space_group_name_H-M_alt 'P 1 21 1'
_symmetry_space_group_name_Hall 'P 2yb'
_symmetry_space_group_name_H-M 'P 1 21 1'
_atom_sites_solution_hydrogens geom
_audit_creation_method SHELXL-2013
_audit_update_record
;
2017-06-15 deposited with the CCDC.
2017-07-12 downloaded from the CCDC.
;
_cell_angle_alpha 90
_cell_angle_beta 95.661(7)
_cell_angle_gamma 90
_cell_formula_units_Z 2
_cell_length_a 8.898(5)
_cell_length_b 16.229(9)
_cell_length_c 14.316(8)
_cell_measurement_reflns_used 6797
_cell_measurement_temperature 123(2)
_cell_measurement_theta_max 30.5
_cell_measurement_theta_min 1.9
_cell_volume 2057(2)
_computing_cell_refinement
;
CrystalClear-SM Expert 2.0 r16 (Rigaku, 2014)
;
_computing_data_collection
;
CrystalClear-SM Expert 2.0 r16 (Rigaku, 2014)
;
_computing_data_reduction
;
CrystalClear-SM Expert 2.0 r16 (Rigaku, 2014)
;
_computing_structure_refinement 'SHELXL-2013 (Sheldrick, 2013)'
_computing_structure_solution SIR2014
_diffrn_ambient_temperature 123(2)
_diffrn_detector_area_resol_mean 28.5714
_diffrn_measured_fraction_theta_full 0.998
_diffrn_measured_fraction_theta_max 0.999
_diffrn_measurement_device_type
;
Rigaku Saturn724+ (4x4 bin mode)
;
_diffrn_measurement_method 'profile data from \w-scans'
_diffrn_radiation_type MoK\a
_diffrn_radiation_wavelength 0.71075
_diffrn_reflns_av_R_equivalents 0.0269
_diffrn_reflns_av_unetI/netI 0.0365
_diffrn_reflns_Laue_measured_fraction_full 0.998
_diffrn_reflns_Laue_measured_fraction_max 0.999
_diffrn_reflns_limit_h_max 11
_diffrn_reflns_limit_h_min -11
_diffrn_reflns_limit_k_max 21
_diffrn_reflns_limit_k_min -19
_diffrn_reflns_limit_l_max 18
_diffrn_reflns_limit_l_min -18
_diffrn_reflns_number 21206
_diffrn_reflns_point_group_measured_fraction_full 0.986
_diffrn_reflns_point_group_measured_fraction_max 0.976
_diffrn_reflns_theta_full 25.242
_diffrn_reflns_theta_max 27.498
_diffrn_reflns_theta_min 1.902
_diffrn_source 'Rotating Anode'
_exptl_absorpt_coefficient_mu 0.071
_exptl_absorpt_correction_T_max 1.000
_exptl_absorpt_correction_T_min 0.887
_exptl_absorpt_correction_type multi-scan
_exptl_absorpt_process_details
;
Absorption correction given as Multi-scan
;
_exptl_crystal_colour Yellow
_exptl_crystal_density_diffrn 1.225
_exptl_crystal_description Block
_exptl_crystal_F_000 800
_exptl_crystal_size_max 0.190
_exptl_crystal_size_mid 0.100
_exptl_crystal_size_min 0.060
_refine_diff_density_max 0.300
_refine_diff_density_min -0.227
_refine_diff_density_rms 0.036
_refine_ls_abs_structure_details
;
 Flack x determined using 3523 quotients [(I+)-(I-)]/[(I+)+(I-)]
 (Parsons and Flack (2004), Acta Cryst. A60, s61).
;
_refine_ls_abs_structure_Flack -0.6(8)
_refine_ls_extinction_method none
_refine_ls_goodness_of_fit_ref 1.049
_refine_ls_hydrogen_treatment constr
_refine_ls_matrix_type full
_refine_ls_number_parameters 547
_refine_ls_number_reflns 9218
_refine_ls_number_restraints 19
_refine_ls_restrained_S_all 1.070
_refine_ls_R_factor_all 0.0426
_refine_ls_R_factor_gt 0.0382
_refine_ls_shift/su_max 0.000
_refine_ls_shift/su_mean 0.000
_refine_ls_structure_factor_coef Fsqd
_refine_ls_weighting_details 'w=1/[\s^2^(Fo^2^)+(0.0508P)^2^+0.1936P] where P=(Fo^2^+2Fc^2^)/3'
_refine_ls_weighting_scheme calc
_refine_ls_wR_factor_gt 0.0897
_refine_ls_wR_factor_ref 0.0936
_reflns_Friedel_coverage 0.888
_reflns_Friedel_fraction_full 0.972
_reflns_Friedel_fraction_max 0.952
_reflns_number_gt 8491
_reflns_number_total 9218
_reflns_threshold_expression 'I > 2\s(I)'
_cod_data_source_file c7cc04875k2.cif
_cod_data_source_block PPyBP
_cod_depositor_comments
;
The following automatic conversions were performed:

'_exptl_absorpt_correction_type' value 'Multi-scan' changed to
'multi-scan' according to
/home/data/users/saulius/crontab/automatic-downloads/rss-feeds/RSC/lib/dictionaries/cif_core.dic
dictionary named 'cif_core.dic' version 2.4.2 from 2011-04-26.

Automatic conversion script
Id: cif_fix_values 4973 2017-02-22 13:04:09Z antanas 
;
_cod_database_code 7120438
_shelx_space_group_comment
;
The symmetry employed for this shelxl refinement is uniquely defined
by the following loop, which should always be used as a source of
symmetry information in preference to the above space-group names.
They are only intended as comments.
;
_shelx_estimated_absorpt_t_min 0.987
_shelx_estimated_absorpt_t_max 0.996
_shelxl_version_number 2013-4

loop_
_space_group_symop_operation_xyz
'x, y, z'
'-x, y+1/2, -z'

loop_
_atom_site_label
_atom_site_type_symbol
_atom_site_fract_x
_atom_site_fract_y
_atom_site_fract_z
_atom_site_U_iso_or_equiv
_atom_site_adp_type
_atom_site_occupancy
_atom_site_site_symmetry_order
_atom_site_calc_flag
_atom_site_refinement_flags_posn
_atom_site_refinement_flags_adp
_atom_site_refinement_flags_occupancy
_atom_site_disorder_assembly
_atom_site_disorder_group
B1 B 0.0418(2) 0.63208(16) 0.54806(15) 0.0192(5) Uani 1 1 d . . . . .
N1 N 0.21779(19) 0.65921(12) 0.54595(12) 0.0216(4) Uani 1 1 d . . . . .
C1 C 0.3179(3) 0.67281(15) 0.62054(15) 0.0276(5) Uani 1 1 d . . . . .
H1 H 0.2870 0.6674 0.6819 0.033 Uiso 1 1 calc R U . . .
C2 C 0.4651(3) 0.69452(18) 0.60969(19) 0.0366(6) Uani 1 1 d . . . . .
H2 H 0.5355 0.7035 0.6630 0.044 Uiso 1 1 calc R U . . .
C3 C 0.5088(3) 0.70312(19) 0.5196(2) 0.0398(6) Uani 1 1 d . . . . .
H3 H 0.6097 0.7182 0.5110 0.048 Uiso 1 1 calc R U . . .
C4 C 0.4054(3) 0.68964(17) 0.44282(18) 0.0333(6) Uani 1 1 d . . . . .
H4 H 0.4340 0.6958 0.3810 0.040 Uiso 1 1 calc R U . . .
C5 C 0.2589(2) 0.66701(15) 0.45723(14) 0.0239(5) Uani 1 1 d . . . . .
C6 C 0.0024(2) 0.62890(13) 0.43516(13) 0.0184(4) Uani 1 1 d . . . . .
C7 C 0.1297(2) 0.64892(13) 0.38914(14) 0.0203(4) Uani 1 1 d . . . . .
C8 C 0.1278(2) 0.65012(14) 0.29133(14) 0.0239(5) Uani 1 1 d . . . . .
H5 H 0.2156 0.6645 0.2622 0.029 Uiso 1 1 calc R U . . .
C9 C -0.0049(2) 0.62992(14) 0.23849(14) 0.0232(4) Uani 1 1 d . . . . .
H6 H -0.0094 0.6304 0.1719 0.028 Uiso 1 1 calc R U . . .
C10 C -0.1325(2) 0.60879(13) 0.28240(14) 0.0196(4) Uani 1 1 d . . . . .
C11 C -0.1294(2) 0.60886(13) 0.37992(14) 0.0196(4) Uani 1 1 d . . . . .
H7 H -0.2179 0.5951 0.4087 0.024 Uiso 1 1 calc R U . . .
C12 C 0.0336(2) 0.54189(14) 0.59588(14) 0.0222(4) Uani 1 1 d . . . . .
C13 C -0.1053(3) 0.50970(16) 0.61674(17) 0.0306(5) Uani 1 1 d . . . . .
H8 H -0.1940 0.5419 0.6033 0.037 Uiso 1 1 calc R U . . .
C14 C -0.1176(3) 0.43214(17) 0.65645(19) 0.0377(6) Uani 1 1 d . . . . .
H9 H -0.2137 0.4126 0.6699 0.045 Uiso 1 1 calc R U . . .
C15 C 0.0082(3) 0.38333(16) 0.67647(17) 0.0346(6) Uani 1 1 d . . . . .
H10 H 0.0002 0.3308 0.7047 0.042 Uiso 1 1 calc R U . . .
C16 C 0.1466(3) 0.41258(16) 0.65455(17) 0.0330(5) Uani 1 1 d . . . . .
H11 H 0.2343 0.3794 0.6665 0.040 Uiso 1 1 calc R U . . .
C17 C 0.1578(3) 0.49043(15) 0.61504(15) 0.0270(5) Uani 1 1 d . . . . .
H12 H 0.2540 0.5091 0.6006 0.032 Uiso 1 1 calc R U . . .
C18 C -0.0432(2) 0.70542(13) 0.59908(14) 0.0202(4) Uani 1 1 d . . . . .
C19 C -0.0889(3) 0.69823(16) 0.68966(16) 0.0286(5) Uani 1 1 d . . . . .
H13 H -0.0705 0.6480 0.7230 0.034 Uiso 1 1 calc R U . . .
C20 C -0.1607(3) 0.76257(18) 0.73237(18) 0.0361(6) Uani 1 1 d . . . . .
H14 H -0.1903 0.7557 0.7939 0.043 Uiso 1 1 calc R U . . .
C21 C -0.1887(3) 0.83568(18) 0.68569(19) 0.0391(6) Uani 1 1 d . . . . .
H15 H -0.2387 0.8792 0.7144 0.047 Uiso 1 1 calc R U . . .
C22 C -0.1437(3) 0.84575(17) 0.5966(2) 0.0388(6) Uani 1 1 d . . . . .
H16 H -0.1614 0.8966 0.5645 0.047 Uiso 1 1 calc R U . . .
C23 C -0.0725(3) 0.78144(15) 0.55420(16) 0.0295(5) Uani 1 1 d . . . . .
H17 H -0.0427 0.7892 0.4929 0.035 Uiso 1 1 calc R U . . .
N2 N -0.2676(2) 0.58498(11) 0.22478(12) 0.0215(4) Uani 1 1 d . . . . .
C24 C -0.2935(2) 0.50092(13) 0.20394(13) 0.0185(4) Uani 1 1 d . . . . .
C25 C -0.1976(2) 0.43996(14) 0.24623(15) 0.0225(4) Uani 1 1 d . . . . .
H18 H -0.1150 0.4555 0.2899 0.027 Uiso 1 1 calc R U . . .
C26 C -0.2220(3) 0.35757(14) 0.22508(15) 0.0241(5) Uani 1 1 d . . . . .
H19 H -0.1555 0.3174 0.2544 0.029 Uiso 1 1 calc R U . . .
C27 C -0.3415(2) 0.33243(13) 0.16200(14) 0.0221(4) Uani 1 1 d . . . . .
C28 C -0.4354(2) 0.39354(13) 0.12043(14) 0.0210(4) Uani 1 1 d . . . . .
H20 H -0.5179 0.3776 0.0770 0.025 Uiso 1 1 calc R U . . .
C29 C -0.4136(2) 0.47710(13) 0.13966(13) 0.0171(4) Uani 1 1 d . . . . .
C30 C -0.3686(3) 0.24263(14) 0.13737(17) 0.0292(5) Uani 1 1 d . . . . .
H32 H -0.2730 0.2124 0.1473 0.044 Uiso 1 1 calc R U . . .
H33 H -0.4092 0.2380 0.0714 0.044 Uiso 1 1 calc R U . . .
H34 H -0.4410 0.2194 0.1775 0.044 Uiso 1 1 calc R U . . .
C31 C -0.3785(2) 0.64439(12) 0.19859(14) 0.0179(4) Uani 1 1 d . . . . .
C32 C -0.3687(2) 0.72403(14) 0.23689(15) 0.0226(4) Uani 1 1 d . . . . .
H21 H -0.2868 0.7377 0.2819 0.027 Uiso 1 1 calc R U . . .
C33 C -0.4767(2) 0.78297(14) 0.20994(15) 0.0231(4) Uani 1 1 d . . . . .
H22 H -0.4669 0.8367 0.2361 0.028 Uiso 1 1 calc R U . . .
C34 C -0.5994(2) 0.76508(14) 0.14529(15) 0.0210(4) Uani 1 1 d . . . . .
C35 C -0.6089(2) 0.68537(13) 0.10821(14) 0.0189(4) Uani 1 1 d . . . . .
H23 H -0.6928 0.6718 0.0647 0.023 Uiso 1 1 calc R U . . .
C36 C -0.5006(2) 0.62490(13) 0.13239(13) 0.0165(4) Uani 1 1 d . . . . .
C37 C -0.7173(3) 0.82946(15) 0.11580(18) 0.0290(5) Uani 1 1 d . . . . .
H35 H -0.8049 0.8218 0.1513 0.043 Uiso 1 1 calc R U . . .
H36 H -0.7488 0.8238 0.0485 0.043 Uiso 1 1 calc R U . . .
H37 H -0.6747 0.8845 0.1284 0.043 Uiso 1 1 calc R U . . .
C38 C -0.5076(2) 0.54177(13) 0.08203(13) 0.0161(4) Uani 1 1 d . . . . .
C39 C -0.4490(2) 0.54938(12) -0.01531(13) 0.0166(4) Uani 1 1 d . . . . .
C40 C -0.3052(2) 0.56910(13) -0.03633(14) 0.0205(4) Uani 1 1 d . . . . .
H24 H -0.2279 0.5813 0.0123 0.025 Uiso 1 1 calc R U . . .
C41 C -0.2752(3) 0.57082(14) -0.13012(15) 0.0252(5) Uani 1 1 d . . . . .
H25 H -0.1771 0.5851 -0.1455 0.030 Uiso 1 1 calc R U . . .
C42 C -0.3877(3) 0.55187(15) -0.20123(14) 0.0270(5) Uani 1 1 d . . . . .
H26 H -0.3657 0.5533 -0.2648 0.032 Uiso 1 1 calc R U . . .
C43 C -0.5318(3) 0.53090(14) -0.18038(14) 0.0233(4) Uani 1 1 d . . . . .
H27 H -0.6083 0.5174 -0.2290 0.028 Uiso 1 1 calc R U . . .
C44 C -0.5623(2) 0.53005(13) -0.08688(14) 0.0184(4) Uani 1 1 d . . . . .
C45 C -0.6702(2) 0.51343(13) 0.05425(14) 0.0184(4) Uani 1 1 d . . . . .
C46 C -0.7814(2) 0.49498(13) 0.11197(16) 0.0238(5) Uani 1 1 d . . . . .
H28 H -0.7619 0.4988 0.1783 0.029 Uiso 1 1 calc R U . . .
C47 C -0.9231(3) 0.47065(15) 0.07039(19) 0.0312(5) Uani 1 1 d . . . . .
H29 H -1.0004 0.4568 0.1090 0.037 Uiso 1 1 calc R U . . .
C48 C -0.9525(3) 0.46651(15) -0.02623(19) 0.0323(6) Uani 1 1 d . . . . .
H30 H -1.0499 0.4501 -0.0529 0.039 Uiso 1 1 calc R U . . .
C49 C -0.8429(2) 0.48580(15) -0.08454(17) 0.0270(5) Uani 1 1 d . . . . .
H31 H -0.8641 0.4834 -0.1508 0.032 Uiso 1 1 calc R U . . .
C50 C -0.7001(2) 0.50888(13) -0.04376(14) 0.0199(4) Uani 1 1 d . . . . .
C51 C 0.2244(4) 0.27506(19) -0.0132(3) 0.0547(9) Uani 1 1 d . . . . .
H38 H 0.3087 0.2369 0.0015 0.082 Uiso 1 1 calc R U . . .
H39 H 0.2390 0.3241 0.0266 0.082 Uiso 1 1 calc R U . . .
H40 H 0.2202 0.2913 -0.0794 0.082 Uiso 1 1 calc R U . . .
C52 C 0.0855(3) 0.23533(17) 0.00376(18) 0.0353(6) Uani 1 1 d . . . . .
N3 N -0.0231(3) 0.20213(18) 0.0177(2) 0.0566(7) Uani 1 1 d . . . . .
C53 C 0.6077(11) 0.4153(5) 0.4303(5) 0.093(2) Uani 0.703(9) 1 d D U P A 1
H41 H 0.7137 0.3988 0.4430 0.139 Uiso 0.703(9) 1 calc R U P A 1
H42 H 0.6020 0.4691 0.3991 0.139 Uiso 0.703(9) 1 calc R U P A 1
H43 H 0.5535 0.3743 0.3895 0.139 Uiso 0.703(9) 1 calc R U P A 1
C54 C 0.5398(9) 0.4207(4) 0.5177(5) 0.0601(18) Uani 0.703(9) 1 d D . P A 1
N4 N 0.4977(8) 0.4189(5) 0.5880(5) 0.0666(17) Uani 0.703(9) 1 d D . P A 1
C55 C 0.514(3) 0.4555(13) 0.3966(11) 0.093(2) Uani 0.297(9) 1 d D U P A 2
H44 H 0.4659 0.4052 0.3704 0.139 Uiso 0.297(9) 1 calc R U P A 2
H45 H 0.6158 0.4602 0.3758 0.139 Uiso 0.297(9) 1 calc R U P A 2
H46 H 0.4541 0.5035 0.3748 0.139 Uiso 0.297(9) 1 calc R U P A 2
C56 C 0.526(3) 0.4518(11) 0.4967(12) 0.0601(18) Uani 0.297(9) 1 d D . P A 2
N5 N 0.504(2) 0.4537(12) 0.5739(12) 0.0666(17) Uani 0.297(9) 1 d D . P A 2

loop_
_atom_site_aniso_label
_atom_site_aniso_U_11
_atom_site_aniso_U_22
_atom_site_aniso_U_33
_atom_site_aniso_U_23
_atom_site_aniso_U_13
_atom_site_aniso_U_12
B1 0.0168(10) 0.0240(12) 0.0161(10) 0.0009(9) -0.0011(8) -0.0042(9)
N1 0.0187(8) 0.0251(10) 0.0205(8) 0.0013(8) -0.0001(7) -0.0027(7)
C1 0.0254(11) 0.0330(13) 0.0228(10) 0.0013(10) -0.0061(9) -0.0059(10)
C2 0.0243(12) 0.0475(16) 0.0354(13) -0.0004(12) -0.0096(10) -0.0063(11)
C3 0.0195(11) 0.0540(18) 0.0455(15) -0.0015(13) 0.0014(11) -0.0090(12)
C4 0.0224(11) 0.0460(16) 0.0323(12) -0.0007(11) 0.0069(9) -0.0069(11)
C5 0.0213(10) 0.0286(12) 0.0218(10) 0.0000(9) 0.0017(8) -0.0020(9)
C6 0.0204(9) 0.0174(10) 0.0173(9) 0.0004(8) 0.0015(7) 0.0002(8)
C7 0.0180(9) 0.0219(11) 0.0208(9) 0.0000(8) 0.0017(8) -0.0015(8)
C8 0.0240(10) 0.0277(12) 0.0212(10) 0.0009(9) 0.0076(8) -0.0013(9)
C9 0.0301(11) 0.0235(11) 0.0160(9) 0.0002(8) 0.0018(8) 0.0019(9)
C10 0.0204(10) 0.0164(11) 0.0207(10) -0.0011(8) -0.0040(8) 0.0012(8)
C11 0.0191(9) 0.0199(11) 0.0199(9) 0.0001(8) 0.0025(8) -0.0004(8)
C12 0.0266(11) 0.0238(11) 0.0159(9) -0.0018(8) 0.0008(8) -0.0020(9)
C13 0.0271(12) 0.0291(13) 0.0362(13) 0.0037(10) 0.0061(10) -0.0016(10)
C14 0.0386(14) 0.0330(14) 0.0426(14) 0.0061(11) 0.0100(12) -0.0083(12)
C15 0.0518(16) 0.0228(12) 0.0284(12) 0.0040(10) -0.0002(11) -0.0041(11)
C16 0.0384(14) 0.0268(13) 0.0319(12) 0.0002(10) -0.0057(10) 0.0052(11)
C17 0.0277(11) 0.0280(13) 0.0243(10) -0.0004(9) -0.0027(9) -0.0002(10)
C18 0.0164(9) 0.0247(11) 0.0189(9) -0.0010(8) -0.0010(8) -0.0053(8)
C19 0.0312(12) 0.0323(13) 0.0225(10) -0.0007(9) 0.0039(9) -0.0050(10)
C20 0.0366(13) 0.0451(16) 0.0274(12) -0.0108(11) 0.0076(10) -0.0058(12)
C21 0.0392(14) 0.0383(15) 0.0399(14) -0.0149(12) 0.0046(11) 0.0045(12)
C22 0.0494(16) 0.0263(14) 0.0405(14) -0.0001(11) 0.0035(12) 0.0063(12)
C23 0.0348(12) 0.0291(13) 0.0244(11) 0.0019(10) 0.0025(10) 0.0003(10)
N2 0.0233(9) 0.0178(9) 0.0218(9) -0.0026(7) -0.0063(7) 0.0021(7)
C24 0.0225(10) 0.0175(10) 0.0157(9) -0.0006(8) 0.0030(7) -0.0001(8)
C25 0.0214(10) 0.0238(11) 0.0215(10) 0.0009(9) -0.0018(8) 0.0022(9)
C26 0.0273(11) 0.0212(11) 0.0235(10) 0.0044(9) 0.0007(9) 0.0049(9)
C27 0.0289(11) 0.0184(11) 0.0192(10) 0.0013(8) 0.0029(8) 0.0016(9)
C28 0.0245(11) 0.0206(11) 0.0174(9) 0.0002(8) -0.0006(8) -0.0017(9)
C29 0.0187(9) 0.0177(10) 0.0152(9) 0.0005(7) 0.0023(7) 0.0022(8)
C30 0.0390(13) 0.0199(12) 0.0272(11) -0.0011(9) -0.0038(10) 0.0028(10)
C31 0.0211(10) 0.0158(10) 0.0166(8) -0.0002(8) 0.0013(7) 0.0005(8)
C32 0.0245(10) 0.0222(11) 0.0203(10) -0.0037(9) -0.0022(8) -0.0002(9)
C33 0.0287(11) 0.0172(11) 0.0233(10) -0.0034(9) 0.0019(9) 0.0009(9)
C34 0.0216(10) 0.0194(11) 0.0223(10) 0.0007(8) 0.0041(8) 0.0023(8)
C35 0.0189(9) 0.0193(11) 0.0184(9) 0.0005(8) 0.0025(8) 0.0000(8)
C36 0.0191(9) 0.0159(10) 0.0146(8) -0.0005(8) 0.0024(7) -0.0007(8)
C37 0.0273(11) 0.0205(12) 0.0382(13) -0.0018(10) -0.0019(10) 0.0043(9)
C38 0.0171(9) 0.0156(10) 0.0157(8) 0.0000(8) 0.0012(7) -0.0003(8)
C39 0.0200(9) 0.0134(10) 0.0163(9) 0.0002(8) 0.0018(7) 0.0014(8)
C40 0.0212(10) 0.0182(11) 0.0220(10) 0.0013(8) 0.0011(8) -0.0007(8)
C41 0.0276(11) 0.0225(12) 0.0272(11) 0.0022(9) 0.0106(9) 0.0005(9)
C42 0.0394(13) 0.0261(12) 0.0167(9) 0.0032(9) 0.0086(9) 0.0044(10)
C43 0.0312(11) 0.0202(11) 0.0175(9) -0.0004(8) -0.0034(8) 0.0038(9)
C44 0.0212(10) 0.0144(10) 0.0192(9) -0.0005(8) -0.0005(8) 0.0027(8)
C45 0.0178(9) 0.0138(10) 0.0232(10) -0.0011(8) 0.0005(8) 0.0003(8)
C46 0.0260(11) 0.0174(11) 0.0290(11) -0.0015(9) 0.0074(9) -0.0008(9)
C47 0.0221(11) 0.0233(12) 0.0500(15) -0.0038(11) 0.0124(10) -0.0028(9)
C48 0.0177(10) 0.0256(13) 0.0526(15) -0.0097(11) -0.0021(10) -0.0006(9)
C49 0.0215(11) 0.0237(12) 0.0337(12) -0.0052(10) -0.0079(9) 0.0014(9)
C50 0.0203(10) 0.0155(10) 0.0230(10) -0.0021(8) -0.0022(8) 0.0016(8)
C51 0.0602(19) 0.0313(16) 0.078(2) -0.0052(15) 0.0310(17) 0.0000(14)
C52 0.0364(14) 0.0326(14) 0.0355(13) -0.0037(11) -0.0039(11) 0.0114(12)
N3 0.0315(13) 0.0539(17) 0.082(2) -0.0020(15) -0.0054(13) 0.0048(12)
C53 0.114(4) 0.094(4) 0.078(3) -0.016(3) 0.046(3) -0.044(3)
C54 0.071(3) 0.055(5) 0.059(4) -0.003(3) 0.028(3) -0.017(4)
N4 0.051(2) 0.088(6) 0.062(3) 0.013(3) 0.011(2) 0.011(4)
C55 0.114(4) 0.094(4) 0.078(3) -0.016(3) 0.046(3) -0.044(3)
C56 0.071(3) 0.055(5) 0.059(4) -0.003(3) 0.028(3) -0.017(4)
N5 0.051(2) 0.088(6) 0.062(3) 0.013(3) 0.011(2) 0.011(4)

loop_
_atom_type_symbol
_atom_type_description
_atom_type_scat_dispersion_real
_atom_type_scat_dispersion_imag
_atom_type_scat_source
C C 0.0033 0.0016 'International Tables Vol C Tables 4.2.6.8 and 6.1.1.4'
H H 0.0000 0.0000 'International Tables Vol C Tables 4.2.6.8 and 6.1.1.4'
B B 0.0013 0.0007 'International Tables Vol C Tables 4.2.6.8 and 6.1.1.4'
N N 0.0061 0.0033 'International Tables Vol C Tables 4.2.6.8 and 6.1.1.4'

loop_
_geom_angle_atom_site_label_1
_geom_angle_atom_site_label_2
_geom_angle_atom_site_label_3
_geom_angle
C12 B1 C6 112.22(18)
C12 B1 C18 115.46(17)
C6 B1 C18 114.07(18)
C12 B1 N1 109.61(17)
C6 B1 N1 95.95(15)
C18 B1 N1 107.56(17)
C1 N1 C5 120.64(19)
C1 N1 B1 126.44(17)
C5 N1 B1 112.92(16)
N1 C1 C2 121.1(2)
C1 C2 C3 119.1(2)
C4 C3 C2 119.8(2)
C3 C4 C5 119.0(2)
N1 C5 C4 120.4(2)
N1 C5 C7 109.71(18)
C4 C5 C7 129.9(2)
C11 C6 C7 117.58(18)
C11 C6 B1 131.57(18)
C7 C6 B1 110.83(17)
C8 C7 C6 122.85(19)
C8 C7 C5 126.57(18)
C6 C7 C5 110.58(18)
C9 C8 C7 118.13(19)
C8 C9 C10 120.21(19)
C11 C10 C9 121.02(19)
C11 C10 N2 120.39(18)
C9 C10 N2 118.58(18)
C6 C11 C10 120.21(18)
C17 C12 C13 115.8(2)
C17 C12 B1 123.9(2)
C13 C12 B1 120.3(2)
C14 C13 C12 122.1(2)
C15 C14 C13 120.7(2)
C14 C15 C16 118.6(2)
C15 C16 C17 120.3(2)
C12 C17 C16 122.5(2)
C19 C18 C23 116.0(2)
C19 C18 B1 123.1(2)
C23 C18 B1 120.83(18)
C20 C19 C18 122.0(2)
C21 C20 C19 120.1(2)
C20 C21 C22 119.7(2)
C21 C22 C23 120.0(3)
C22 C23 C18 122.1(2)
C31 N2 C24 120.81(17)
C31 N2 C10 119.54(18)
C24 N2 C10 119.30(17)
C29 C24 C25 118.86(19)
C29 C24 N2 120.41(18)
C25 C24 N2 120.72(19)
C26 C25 C24 120.7(2)
C25 C26 C27 121.4(2)
C26 C27 C28 117.3(2)
C26 C27 C30 122.0(2)
C28 C27 C30 120.8(2)
C27 C28 C29 122.9(2)
C28 C29 C24 118.88(19)
C28 C29 C38 120.16(18)
C24 C29 C38 120.52(18)
C32 C31 N2 120.88(18)
C32 C31 C36 119.01(18)
N2 C31 C36 120.11(18)
C33 C32 C31 120.86(19)
C32 C33 C34 121.3(2)
C33 C34 C35 117.43(19)
C33 C34 C37 121.3(2)
C35 C34 C37 121.27(19)
C36 C35 C34 122.82(19)
C35 C36 C31 118.57(19)
C35 C36 C38 120.59(17)
C31 C36 C38 120.65(18)
C36 C38 C29 110.86(16)
C36 C38 C45 112.40(16)
C29 C38 C45 112.69(17)
C36 C38 C39 110.75(16)
C29 C38 C39 109.06(16)
C45 C38 C39 100.62(15)
C40 C39 C44 120.54(18)
C40 C39 C38 128.27(18)
C44 C39 C38 111.15(17)
C39 C40 C41 118.93(19)
C42 C41 C40 120.6(2)
C43 C42 C41 120.72(19)
C42 C43 C44 118.8(2)
C43 C44 C39 120.48(19)
C43 C44 C50 131.08(19)
C39 C44 C50 108.41(17)
C46 C45 C50 120.65(19)
C46 C45 C38 128.50(19)
C50 C45 C38 110.85(17)
C45 C46 C47 118.4(2)
C48 C47 C46 120.9(2)
C49 C48 C47 121.2(2)
C48 C49 C50 118.4(2)
C49 C50 C45 120.45(19)
C49 C50 C44 130.6(2)
C45 C50 C44 108.92(17)
N3 C52 C51 178.4(3)
N4 C54 C53 172.9(9)
N5 C56 C55 166(3)

loop_
_geom_bond_atom_site_label_1
_geom_bond_atom_site_label_2
_geom_bond_distance
B1 C12 1.621(3)
B1 C6 1.621(3)
B1 C18 1.622(3)
B1 N1 1.630(3)
N1 C1 1.340(3)
N1 C5 1.362(3)
C1 C2 1.380(3)
C2 C3 1.390(4)
C3 C4 1.380(4)
C4 C5 1.389(3)
C5 C7 1.462(3)
C6 C11 1.387(3)
C6 C7 1.404(3)
C7 C8 1.399(3)
C8 C9 1.378(3)
C9 C10 1.394(3)
C10 C11 1.394(3)
C10 N2 1.442(3)
C12 C17 1.391(3)
C12 C13 1.401(3)
C13 C14 1.390(4)
C14 C15 1.378(4)
C15 C16 1.384(4)
C16 C17 1.392(4)
C18 C19 1.402(3)
C18 C23 1.403(3)
C19 C20 1.396(4)
C20 C21 1.372(4)
C21 C22 1.383(4)
C22 C23 1.391(4)
N2 C31 1.403(3)
N2 C24 1.411(3)
C24 C29 1.394(3)
C24 C25 1.404(3)
C25 C26 1.383(3)
C26 C27 1.387(3)
C27 C28 1.392(3)
C27 C30 1.513(3)
C28 C29 1.393(3)
C29 C38 1.532(3)
C31 C32 1.403(3)
C31 C36 1.406(3)
C32 C33 1.384(3)
C33 C34 1.390(3)
C34 C35 1.398(3)
C34 C37 1.511(3)
C35 C36 1.395(3)
C36 C38 1.528(3)
C38 C45 1.533(3)
C38 C39 1.540(3)
C39 C40 1.381(3)
C39 C44 1.400(3)
C40 C41 1.395(3)
C41 C42 1.390(3)
C42 C43 1.387(3)
C43 C44 1.392(3)
C44 C50 1.467(3)
C45 C46 1.383(3)
C45 C50 1.404(3)
C46 C47 1.398(3)
C47 C48 1.384(4)
C48 C49 1.381(3)
C49 C50 1.396(3)
C51 C52 1.436(4)
C52 N3 1.141(4)
C53 C54 1.445(8)
C54 N4 1.109(8)
C55 C56 1.428(18)
C56 N5 1.142(19)

loop_
_geom_torsion_atom_site_label_1
_geom_torsion_atom_site_label_2
_geom_torsion_atom_site_label_3
_geom_torsion_atom_site_label_4
_geom_torsion
C12 B1 N1 C1 -63.9(3)
C6 B1 N1 C1 179.9(2)
C18 B1 N1 C1 62.3(3)
C12 B1 N1 C5 115.59(19)
C6 B1 N1 C5 -0.6(2)
C18 B1 N1 C5 -118.15(19)
C5 N1 C1 C2 -0.4(4)
B1 N1 C1 C2 179.1(2)
N1 C1 C2 C3 0.7(4)
C1 C2 C3 C4 -0.2(4)
C2 C3 C4 C5 -0.5(4)
C1 N1 C5 C4 -0.3(3)
B1 N1 C5 C4 -179.9(2)
C1 N1 C5 C7 180.0(2)
B1 N1 C5 C7 0.4(3)
C3 C4 C5 N1 0.8(4)
C3 C4 C5 C7 -179.6(3)
C12 B1 C6 C11 65.0(3)
C18 B1 C6 C11 -68.7(3)
N1 B1 C6 C11 179.0(2)
C12 B1 C6 C7 -113.5(2)
C18 B1 C6 C7 112.8(2)
N1 B1 C6 C7 0.5(2)
C11 C6 C7 C8 0.6(3)
B1 C6 C7 C8 179.4(2)
C11 C6 C7 C5 -179.1(2)
B1 C6 C7 C5 -0.3(2)
N1 C5 C7 C8 -179.7(2)
C4 C5 C7 C8 0.6(4)
N1 C5 C7 C6 -0.1(3)
C4 C5 C7 C6 -179.7(3)
C6 C7 C8 C9 -0.6(3)
C5 C7 C8 C9 179.0(2)
C7 C8 C9 C10 -0.2(3)
C8 C9 C10 C11 1.0(3)
C8 C9 C10 N2 -177.7(2)
C7 C6 C11 C10 0.2(3)
B1 C6 C11 C10 -178.2(2)
C9 C10 C11 C6 -1.0(3)
N2 C10 C11 C6 177.65(19)
C6 B1 C12 C17 94.2(2)
C18 B1 C12 C17 -132.8(2)
N1 B1 C12 C17 -11.1(3)
C6 B1 C12 C13 -82.9(2)
C18 B1 C12 C13 50.1(3)
N1 B1 C12 C13 171.76(19)
C17 C12 C13 C14 1.7(3)
B1 C12 C13 C14 179.0(2)
C12 C13 C14 C15 -0.4(4)
C13 C14 C15 C16 -1.2(4)
C14 C15 C16 C17 1.4(4)
C13 C12 C17 C16 -1.5(3)
B1 C12 C17 C16 -178.7(2)
C15 C16 C17 C12 0.0(4)
C12 B1 C18 C19 15.1(3)
C6 B1 C18 C19 147.3(2)
N1 B1 C18 C19 -107.6(2)
C12 B1 C18 C23 -166.21(19)
C6 B1 C18 C23 -34.0(3)
N1 B1 C18 C23 71.1(2)
C23 C18 C19 C20 0.6(3)
B1 C18 C19 C20 179.4(2)
C18 C19 C20 C21 0.0(4)
C19 C20 C21 C22 -0.8(4)
C20 C21 C22 C23 1.0(4)
C21 C22 C23 C18 -0.3(4)
C19 C18 C23 C22 -0.5(3)
B1 C18 C23 C22 -179.3(2)
C11 C10 N2 C31 87.1(2)
C9 C10 N2 C31 -94.3(2)
C11 C10 N2 C24 -86.3(2)
C9 C10 N2 C24 92.4(2)
C31 N2 C24 C29 14.3(3)
C10 N2 C24 C29 -172.40(18)
C31 N2 C24 C25 -166.75(18)
C10 N2 C24 C25 6.5(3)
C29 C24 C25 C26 -0.4(3)
N2 C24 C25 C26 -179.33(19)
C24 C25 C26 C27 -0.2(3)
C25 C26 C27 C28 0.4(3)
C25 C26 C27 C30 179.3(2)
C26 C27 C28 C29 0.0(3)
C30 C27 C28 C29 -178.9(2)
C27 C28 C29 C24 -0.6(3)
C27 C28 C29 C38 171.80(18)
C25 C24 C29 C28 0.8(3)
N2 C24 C29 C28 179.71(18)
C25 C24 C29 C38 -171.61(17)
N2 C24 C29 C38 7.3(3)
C24 N2 C31 C32 165.34(19)
C10 N2 C31 C32 -7.9(3)
C24 N2 C31 C36 -15.4(3)
C10 N2 C31 C36 171.34(18)
N2 C31 C32 C33 178.99(19)
C36 C31 C32 C33 -0.3(3)
C31 C32 C33 C34 0.9(3)
C32 C33 C34 C35 -0.3(3)
C32 C33 C34 C37 -179.9(2)
C33 C34 C35 C36 -1.0(3)
C37 C34 C35 C36 178.7(2)
C34 C35 C36 C31 1.6(3)
C34 C35 C36 C38 -173.42(18)
C32 C31 C36 C35 -0.9(3)
N2 C31 C36 C35 179.80(18)
C32 C31 C36 C38 174.09(18)
N2 C31 C36 C38 -5.2(3)
C35 C36 C38 C29 -161.27(17)
C31 C36 C38 C29 23.8(2)
C35 C36 C38 C45 -34.2(2)
C31 C36 C38 C45 150.94(17)
C35 C36 C38 C39 77.5(2)
C31 C36 C38 C39 -97.4(2)
C28 C29 C38 C36 162.83(18)
C24 C29 C38 C36 -24.9(2)
C28 C29 C38 C45 35.9(2)
C24 C29 C38 C45 -151.86(18)
C28 C29 C38 C39 -75.0(2)
C24 C29 C38 C39 97.3(2)
C36 C38 C39 C40 64.4(3)
C29 C38 C39 C40 -57.8(3)
C45 C38 C39 C40 -176.5(2)
C36 C38 C39 C44 -117.92(18)
C29 C38 C39 C44 119.82(19)
C45 C38 C39 C44 1.1(2)
C44 C39 C40 C41 1.1(3)
C38 C39 C40 C41 178.6(2)
C39 C40 C41 C42 -0.9(3)
C40 C41 C42 C43 0.0(3)
C41 C42 C43 C44 0.7(3)
C42 C43 C44 C39 -0.5(3)
C42 C43 C44 C50 -178.3(2)
C40 C39 C44 C43 -0.4(3)
C38 C39 C44 C43 -178.26(18)
C40 C39 C44 C50 177.90(19)
C38 C39 C44 C50 0.0(2)
C36 C38 C45 C46 -62.9(3)
C29 C38 C45 C46 63.2(3)
C39 C38 C45 C46 179.2(2)
C36 C38 C45 C50 115.89(18)
C29 C38 C45 C50 -117.97(18)
C39 C38 C45 C50 -2.0(2)
C50 C45 C46 C47 0.9(3)
C38 C45 C46 C47 179.6(2)
C45 C46 C47 C48 -1.1(3)
C46 C47 C48 C49 0.3(4)
C47 C48 C49 C50 0.7(4)
C48 C49 C50 C45 -1.0(3)
C48 C49 C50 C44 178.0(2)
C46 C45 C50 C49 0.2(3)
C38 C45 C50 C49 -178.8(2)
C46 C45 C50 C44 -178.96(19)
C38 C45 C50 C44 2.1(2)
C43 C44 C50 C49 -2.3(4)
C39 C44 C50 C49 179.7(2)
C43 C44 C50 C45 176.7(2)
C39 C44 C50 C45 -1.3(2)
